data_4072721
loop_
_publ_author_name
'Alekseev, Leonid S.'
'Dolgushin, Fedor M.'
'Korlyukov, Alexander A.'
'Godovikov, Ivan A.'
'Vorontsov, Evgenii V.'
'Chizhevsky, Igor T.'

_publ_section_title
;
 Synthesis of 16-Electron (\h3-Cyclooctenyl)metallacarboranes of
 Rhodium(III) and Iridium(III) with the New Sterically Demanding
 [(4&#x2018;-MeC6H4)2C2B9H9]2-Carborane Ligand. Molecular Structures of
 [3-{(1&#x2212;3-\h3)-C8H13}-1,2-(4&#x2018;-MeC6H4)2-3,1,2-pseudocloso-MC2B9H9]
 (M = Rh, Ir) and [(\h6-MeC6H4)Rh(C2B9H9C6H4Me)Rh(\h4-C8H12)]2, a Dimeric
 Byproduct Containing Distorted 13-Vertex {4,9,1,10-Rh2C2B9} Cluster Units
;
_journal_issue 15
_journal_name_full Organometallics
_journal_page_first 3868
_journal_paper_doi 10.1021/om0609721
_journal_volume 26
_journal_year 2007
_chemical_formula_moiety 'C24 H36 B9 Ir'
_chemical_formula_sum 'C24 H36 B9 Ir'
_chemical_formula_weight 614.02
_chemical_name_systematic
;

 ?

;
_space_group_IT_number 61
_symmetry_cell_setting orthorhombic
_symmetry_space_group_name_Hall '-P 2ac 2ab'
_symmetry_space_group_name_H-M 'P b c a'
_atom_sites_solution_hydrogens difmap
_atom_sites_solution_primary direct
_atom_sites_solution_secondary difmap
_audit_creation_method SHELXL-97
_cell_angle_alpha 90.00
_cell_angle_beta 90.00
_cell_angle_gamma 90.00
_cell_formula_units_Z 8
_cell_length_a 15.7173(7)
_cell_length_b 17.0705(8)
_cell_length_c 18.6670(9)
_cell_measurement_reflns_used 6776
_cell_measurement_temperature 100(2)
_cell_measurement_theta_max 30.5
_cell_measurement_theta_min 2.5
_cell_volume 5008.4(4)
_computing_cell_refinement 'Bruker XSCANS'
_computing_data_collection 'Bruker XSCANS'
_computing_data_reduction 'Bruker SHELXTL'
_computing_molecular_graphics 'Bruker SHELXTL'
_computing_publication_material 'Bruker SHELXTL'
_computing_structure_refinement 'SHELXL-97 (Sheldrick, 1997)'
_computing_structure_solution 'SHELXS-97 (Sheldrick, 1990)'
_diffrn_ambient_temperature 100(2)
_diffrn_measured_fraction_theta_full 0.994
_diffrn_measured_fraction_theta_max 0.994
_diffrn_measurement_device_type 'Bruker SMART APEX 2 area detector'
_diffrn_measurement_method '\w scans'
_diffrn_radiation_monochromator graphite
_diffrn_radiation_source 'fine-focus sealed tube'
_diffrn_radiation_type MoK\a
_diffrn_radiation_wavelength 0.71073
_diffrn_reflns_av_R_equivalents 0.0393
_diffrn_reflns_av_sigmaI/netI 0.0203
_diffrn_reflns_limit_h_max 22
_diffrn_reflns_limit_h_min -22
_diffrn_reflns_limit_k_max 24
_diffrn_reflns_limit_k_min -24
_diffrn_reflns_limit_l_max 26
_diffrn_reflns_limit_l_min -26
_diffrn_reflns_number 61484
_diffrn_reflns_theta_full 30.00
_diffrn_reflns_theta_max 30.00
_diffrn_reflns_theta_min 2.07
_exptl_absorpt_coefficient_mu 5.344
_exptl_absorpt_correction_T_max 0.2627
_exptl_absorpt_correction_T_min 0.1430
_exptl_absorpt_correction_type integration
_exptl_absorpt_process_details 'APEX 2'
_exptl_crystal_colour red
_exptl_crystal_density_diffrn 1.629
_exptl_crystal_density_method 'not measured'
_exptl_crystal_description prism
_exptl_crystal_F_000 2416
_exptl_crystal_size_max 0.44
_exptl_crystal_size_mid 0.44
_exptl_crystal_size_min 0.32
_refine_diff_density_max 1.236
_refine_diff_density_min -0.906
_refine_diff_density_rms 0.098
_refine_ls_extinction_method none
_refine_ls_goodness_of_fit_ref 1.034
_refine_ls_hydrogen_treatment constr
_refine_ls_matrix_type full
_refine_ls_number_parameters 309
_refine_ls_number_reflns 7258
_refine_ls_number_restraints 0
_refine_ls_restrained_S_all 1.034
_refine_ls_R_factor_all 0.0276
_refine_ls_R_factor_gt 0.0190
_refine_ls_shift/su_max 0.003
_refine_ls_shift/su_mean 0.000
_refine_ls_structure_factor_coef Fsqd
_refine_ls_weighting_details 'calc w=1/[\s^2^(Fo^2^)+(0.0202P)^2^+3.7156P] where P=(Fo^2^+2Fc^2^)/3'
_refine_ls_weighting_scheme calc
_refine_ls_wR_factor_gt 0.0412
_refine_ls_wR_factor_ref 0.0444
_reflns_number_gt 6046
_reflns_number_total 7258
_reflns_threshold_expression >2sigma(I)
_cod_data_source_file om0609721si20061023_075514.cif
_cod_data_source_block irrut
_cod_depositor_comments
;
The following automatic conversions were performed:

'_symmetry_cell_setting' value 'Orthorhombic' changed to
'orthorhombic' according to
/home/saulius/struct/CIF-dictionaries/cif_core.dic dictionary named
'cif_core.dic' version 2.4.1 from 2010-06-29.

Automatic conversion script
Id: cif_fix_values 1715 2011-07-08 13:25:40Z adriana 
;
_cod_database_code 4072721

loop_
_symmetry_equiv_pos_as_xyz
'x, y, z'
'-x+1/2, -y, z+1/2'
'-x, y+1/2, -z+1/2'
'x+1/2, -y+1/2, -z'
'-x, -y, -z'
'x-1/2, y, -z-1/2'
'x, -y-1/2, z-1/2'
'-x-1/2, y-1/2, z'

loop_
_atom_site_label
_atom_site_type_symbol
_atom_site_fract_x
_atom_site_fract_y
_atom_site_fract_z
_atom_site_U_iso_or_equiv
_atom_site_adp_type
_atom_site_occupancy
_atom_site_symmetry_multiplicity
_atom_site_calc_flag
_atom_site_refinement_flags
Ir3 Ir 0.336955(4) 0.809898(4) 0.231959(4) 0.00944(3) Uani 1 1 d .
C1 C 0.30007(12) 0.93054(12) 0.23374(10) 0.0121(4) Uani 1 1 d .
C2 C 0.37311(13) 0.86844(11) 0.13352(10) 0.0116(4) Uani 1 1 d .
B4 B 0.21608(15) 0.87523(14) 0.24738(13) 0.0141(4) Uani 1 1 d .
H4 H 0.1878 0.8726 0.2959 0.017 Uiso 1 1 d R
B5 B 0.21601(14) 0.96296(14) 0.19338(13) 0.0144(4) Uani 1 1 d .
H5 H 0.1924 1.0195 0.2095 0.017 Uiso 1 1 d R
B6 B 0.31681(15) 0.95641(14) 0.14508(12) 0.0134(4) Uani 1 1 d .
H6 H 0.3514 1.0105 0.1279 0.016 Uiso 1 1 d R
B7 B 0.31038(15) 0.79307(14) 0.11731(12) 0.0140(4) Uani 1 1 d .
H7 H 0.3329 0.7416 0.0907 0.017 Uiso 1 1 d R
B8 B 0.21759(15) 0.79183(14) 0.18112(13) 0.0151(4) Uani 1 1 d .
H8 H 0.1888 0.7337 0.1918 0.018 Uiso 1 1 d R
B9 B 0.15580(15) 0.87913(14) 0.16630(13) 0.0160(4) Uani 1 1 d .
H9 H 0.0847 0.8788 0.1693 0.019 Uiso 1 1 d R
B10 B 0.21152(15) 0.93665(14) 0.10255(13) 0.0155(4) Uani 1 1 d .
H10 H 0.1755 0.9778 0.0671 0.019 Uiso 1 1 d R
B11 B 0.30228(15) 0.88750(14) 0.07182(13) 0.0140(4) Uani 1 1 d .
H11 H 0.3304 0.9028 0.0183 0.017 Uiso 1 1 d R
B12 B 0.20815(15) 0.83350(14) 0.09332(13) 0.0155(5) Uani 1 1 d .
H12 H 0.1715 0.8039 0.0513 0.019 Uiso 1 1 d R
C13 C 0.34595(13) 0.97625(12) 0.28959(11) 0.0124(4) Uani 1 1 d .
C14 C 0.43420(13) 0.98111(12) 0.28925(11) 0.0141(4) Uani 1 1 d .
H14A H 0.4654 0.9577 0.2513 0.017 Uiso 1 1 calc R
C15 C 0.47724(13) 1.01976(12) 0.34361(11) 0.0145(4) Uani 1 1 d .
H15A H 0.5376 1.0220 0.3424 0.017 Uiso 1 1 calc R
C16 C 0.43401(14) 1.05526(12) 0.39971(11) 0.0155(4) Uani 1 1 d .
C17 C 0.34512(14) 1.05206(13) 0.39906(11) 0.0179(4) Uani 1 1 d .
H17A H 0.3140 1.0770 0.4363 0.022 Uiso 1 1 calc R
C18 C 0.30155(14) 1.01327(12) 0.34518(11) 0.0158(4) Uani 1 1 d .
H18A H 0.2411 1.0118 0.3459 0.019 Uiso 1 1 calc R
C19 C 0.48162(15) 1.09519(13) 0.45968(12) 0.0206(4) Uani 1 1 d .
H19A H 0.5417 1.0800 0.4579 0.031 Uiso 1 1 calc R
H19B H 0.4573 1.0793 0.5058 0.031 Uiso 1 1 calc R
H19C H 0.4768 1.1521 0.4543 0.031 Uiso 1 1 calc R
C20 C 0.46455(13) 0.87199(12) 0.11166(10) 0.0122(4) Uani 1 1 d .
C21 C 0.50237(13) 0.94137(12) 0.08774(10) 0.0145(4) Uani 1 1 d .
H21A H 0.4722 0.9894 0.0917 0.017 Uiso 1 1 calc R
C22 C 0.58356(13) 0.94098(13) 0.05823(11) 0.0162(4) Uani 1 1 d .
H22A H 0.6082 0.9890 0.0432 0.019 Uiso 1 1 calc R
C23 C 0.62969(13) 0.87171(12) 0.05021(11) 0.0143(4) Uani 1 1 d .
C24 C 0.59300(13) 0.80309(13) 0.07642(11) 0.0149(4) Uani 1 1 d .
H24A H 0.6237 0.7553 0.0731 0.018 Uiso 1 1 calc R
C25 C 0.51226(13) 0.80316(12) 0.10737(11) 0.0135(4) Uani 1 1 d .
H25A H 0.4894 0.7557 0.1258 0.016 Uiso 1 1 calc R
C26 C 0.71452(14) 0.87152(14) 0.01334(13) 0.0199(4) Uani 1 1 d .
H26A H 0.7381 0.8184 0.0138 0.030 Uiso 1 1 calc R
H26B H 0.7534 0.9071 0.0384 0.030 Uiso 1 1 calc R
H26C H 0.7075 0.8890 -0.0363 0.030 Uiso 1 1 calc R
C01 C 0.32544(13) 0.76484(12) 0.33984(11) 0.0147(4) Uani 1 1 d .
H01 H 0.2709 0.7699 0.3647 0.018 Uiso 1 1 d R
C02 C 0.32942(13) 0.70198(12) 0.29043(12) 0.0150(4) Uani 1 1 d .
H02 H 0.2726 0.6727 0.2775 0.018 Uiso 1 1 d R
C03 C 0.39964(14) 0.69436(12) 0.24211(11) 0.0147(4) Uani 1 1 d .
H03 H 0.3910 0.6600 0.1984 0.018 Uiso 1 1 d R
C04 C 0.49363(14) 0.69844(12) 0.26440(11) 0.0164(4) Uani 1 1 d .
H04A H 0.5084 0.7535 0.2756 0.020 Uiso 1 1 calc R
H04B H 0.5295 0.6816 0.2236 0.020 Uiso 1 1 calc R
C05 C 0.51410(15) 0.64694(13) 0.32974(12) 0.0194(4) Uani 1 1 d .
H05A H 0.5077 0.5915 0.3152 0.023 Uiso 1 1 calc R
H05B H 0.5747 0.6550 0.3422 0.023 Uiso 1 1 calc R
C06 C 0.46133(14) 0.65965(12) 0.39750(12) 0.0170(4) Uani 1 1 d .
H06A H 0.4036 0.6385 0.3889 0.020 Uiso 1 1 calc R
H06B H 0.4871 0.6284 0.4366 0.020 Uiso 1 1 calc R
C07 C 0.45234(15) 0.74404(13) 0.42349(12) 0.0212(5) Uani 1 1 d .
H07A H 0.5101 0.7655 0.4312 0.025 Uiso 1 1 calc R
H07B H 0.4234 0.7432 0.4706 0.025 Uiso 1 1 calc R
C08 C 0.40332(14) 0.80092(12) 0.37393(12) 0.0171(4) Uani 1 1 d .
H08A H 0.3857 0.8473 0.4021 0.020 Uiso 1 1 calc R
H08B H 0.4421 0.8192 0.3356 0.020 Uiso 1 1 calc R

loop_
_atom_site_aniso_label
_atom_site_aniso_U_11
_atom_site_aniso_U_22
_atom_site_aniso_U_33
_atom_site_aniso_U_23
_atom_site_aniso_U_13
_atom_site_aniso_U_12
Ir3 0.00998(4) 0.00931(4) 0.00903(4) 0.00015(3) -0.00027(3) -0.00044(3)
C1 0.0119(9) 0.0132(9) 0.0111(9) -0.0002(8) 0.0005(7) 0.0010(7)
C2 0.0161(9) 0.0106(9) 0.0081(8) -0.0003(7) 0.0006(7) -0.0002(7)
B4 0.0134(10) 0.0140(10) 0.0149(10) 0.0013(8) 0.0002(8) -0.0008(8)
B5 0.0123(10) 0.0150(10) 0.0160(11) 0.0007(9) -0.0009(9) 0.0020(8)
B6 0.0147(10) 0.0138(10) 0.0118(10) 0.0003(8) -0.0010(8) -0.0001(8)
B7 0.0153(10) 0.0152(11) 0.0114(10) -0.0008(8) -0.0021(8) -0.0006(8)
B8 0.0114(10) 0.0173(11) 0.0165(11) -0.0010(9) -0.0025(8) -0.0020(8)
B9 0.0124(10) 0.0169(11) 0.0188(11) 0.0004(9) -0.0019(9) 0.0001(9)
B10 0.0143(11) 0.0172(11) 0.0150(10) -0.0003(9) -0.0038(8) 0.0017(9)
B11 0.0155(11) 0.0141(11) 0.0123(10) 0.0002(9) -0.0028(8) 0.0005(9)
B12 0.0141(11) 0.0154(11) 0.0169(11) -0.0001(9) -0.0043(9) -0.0017(8)
C13 0.0162(9) 0.0106(8) 0.0103(8) 0.0014(7) -0.0001(7) 0.0003(7)
C14 0.0163(9) 0.0131(9) 0.0129(9) -0.0012(7) 0.0015(7) 0.0013(8)
C15 0.0147(10) 0.0123(9) 0.0164(9) -0.0008(8) -0.0002(8) -0.0001(7)
C16 0.0230(10) 0.0111(9) 0.0124(9) 0.0005(7) -0.0023(8) -0.0013(8)
C17 0.0220(11) 0.0181(10) 0.0136(9) -0.0043(8) 0.0008(8) 0.0018(8)
C18 0.0156(10) 0.0177(10) 0.0141(9) -0.0012(8) 0.0017(8) 0.0026(8)
C19 0.0275(12) 0.0163(10) 0.0181(10) -0.0030(8) -0.0049(9) -0.0021(9)
C20 0.0146(9) 0.0139(9) 0.0080(8) -0.0003(7) -0.0013(7) -0.0010(7)
C21 0.0175(10) 0.0131(9) 0.0128(9) -0.0003(7) 0.0004(8) -0.0009(8)
C22 0.0177(10) 0.0156(10) 0.0153(9) 0.0010(8) -0.0008(8) -0.0040(8)
C23 0.0136(9) 0.0188(10) 0.0105(9) -0.0011(8) -0.0013(7) -0.0028(8)
C24 0.0144(9) 0.0168(10) 0.0135(9) -0.0007(8) -0.0003(8) 0.0003(8)
C25 0.0154(9) 0.0131(9) 0.0121(8) -0.0007(7) 0.0001(7) -0.0008(8)
C26 0.0144(10) 0.0235(12) 0.0217(11) 0.0031(9) 0.0033(8) -0.0010(8)
C01 0.0158(10) 0.0169(10) 0.0116(9) 0.0038(8) 0.0019(7) 0.0010(8)
C02 0.0164(10) 0.0128(9) 0.0157(9) 0.0037(7) -0.0013(8) -0.0033(7)
C03 0.0198(10) 0.0114(9) 0.0130(9) 0.0012(8) -0.0003(8) -0.0008(8)
C04 0.0170(10) 0.0178(10) 0.0143(9) 0.0035(8) 0.0027(8) 0.0042(8)
C05 0.0217(11) 0.0181(10) 0.0184(10) 0.0041(8) -0.0025(9) 0.0051(9)
C06 0.0229(11) 0.0134(9) 0.0147(10) 0.0034(8) -0.0044(8) -0.0003(8)
C07 0.0263(12) 0.0208(11) 0.0166(10) -0.0004(9) -0.0079(9) 0.0035(9)
C08 0.0199(10) 0.0146(10) 0.0167(10) -0.0012(8) -0.0009(8) 0.0016(8)

loop_
_atom_type_symbol
_atom_type_description
_atom_type_scat_dispersion_real
_atom_type_scat_dispersion_imag
_atom_type_scat_source
C C 0.0033 0.0016 'International Tables Vol C Tables 4.2.6.8 and 6.1.1.4'
H H 0.0000 0.0000 'International Tables Vol C Tables 4.2.6.8 and 6.1.1.4'
B B 0.0013 0.0007 'International Tables Vol C Tables 4.2.6.8 and 6.1.1.4'
Ir Ir -1.4442 7.9887 'International Tables Vol C Tables 4.2.6.8 and 6.1.1.4'

loop_
_geom_angle_atom_site_label_1
_geom_angle_atom_site_label_2
_geom_angle_atom_site_label_3
_geom_angle
B8 Ir3 C1 84.69(8)
B8 Ir3 C02 93.09(9)
C1 Ir3 C02 143.51(8)
B8 Ir3 C01 106.88(9)
C1 Ir3 C01 107.76(8)
C02 Ir3 C01 38.39(8)
B8 Ir3 C2 85.40(9)
C1 Ir3 C2 68.93(7)
C02 Ir3 C2 147.35(8)
C01 Ir3 C2 167.17(8)
B8 Ir3 B7 51.59(9)
C1 Ir3 B7 95.13(8)
C02 Ir3 B7 111.87(8)
C01 Ir3 B7 147.52(9)
C2 Ir3 B7 44.36(8)
B8 Ir3 C03 107.57(9)
C1 Ir3 C03 167.73(8)
C02 Ir3 C03 38.31(8)
C01 Ir3 C03 68.94(8)
C2 Ir3 C03 111.52(7)
B7 Ir3 C03 92.95(8)
B8 Ir3 B4 51.37(9)
C1 Ir3 B4 44.21(8)
C02 Ir3 B4 108.55(8)
C01 Ir3 B4 89.22(8)
C2 Ir3 B4 95.89(8)
B7 Ir3 B4 91.67(9)
C03 Ir3 B4 144.79(8)
C13 C1 B5 122.84(18)
C13 C1 B4 125.59(17)
B5 C1 B4 67.22(14)
C13 C1 B6 117.50(16)
B5 C1 B6 65.94(14)
B4 C1 B6 114.61(16)
C13 C1 Ir3 112.59(13)
B5 C1 Ir3 122.89(14)
B4 C1 Ir3 70.55(11)
B6 C1 Ir3 100.91(12)
C20 C2 B11 117.03(17)
C20 C2 B7 123.80(17)
B11 C2 B7 67.59(14)
C20 C2 B6 118.90(16)
B11 C2 B6 64.73(13)
B7 C2 B6 112.85(16)
C20 C2 Ir3 120.13(13)
B11 C2 Ir3 120.70(14)
B7 C2 Ir3 68.84(11)
B6 C2 Ir3 99.09(12)
C1 B4 B9 105.86(17)
C1 B4 B5 55.75(12)
B9 B4 B5 59.72(13)
C1 B4 B8 108.79(16)
B9 B4 B8 58.63(13)
B5 B4 B8 105.07(16)
C1 B4 Ir3 65.25(11)
B9 B4 Ir3 111.25(14)
B5 B4 Ir3 110.16(13)
B8 B4 Ir3 61.66(10)
C1 B4 H4 121.2
B9 B4 H4 121.9
B5 B4 H4 122.5
B8 B4 H4 124.1
Ir3 B4 H4 118.1
C1 B5 B10 113.26(17)
C1 B5 B9 106.85(17)
B10 B5 B9 60.07(14)
C1 B5 B4 57.04(13)
B10 B5 B4 109.09(17)
B9 B5 B4 59.62(13)
C1 B5 B6 60.05(13)
B10 B5 B6 62.77(13)
B9 B5 B6 105.69(16)
B4 B5 B6 102.96(15)
C1 B5 H5 117.2
B10 B5 H5 119.1
B9 B5 H5 127.9
B4 B5 H5 125.9
B6 B5 H5 119.5
C1 B6 C2 88.62(14)
C1 B6 B11 122.30(17)
C2 B6 B11 54.39(12)
C1 B6 B5 54.02(12)
C2 B6 B5 123.38(17)
B11 B6 B5 107.58(16)
C1 B6 B10 103.04(15)
C2 B6 B10 103.89(16)
B11 B6 B10 56.75(13)
B5 B6 B10 56.76(13)
C1 B6 H6 123.9
C2 B6 H6 115.2
B11 B6 H6 112.3
B5 B6 H6 120.9
B10 B6 H6 117.3
C2 B7 B12 106.23(16)
C2 B7 B11 55.83(12)
B12 B7 B11 59.01(13)
C2 B7 B8 110.85(16)
B12 B7 B8 58.12(13)
B11 B7 B8 104.48(16)
C2 B7 Ir3 66.80(10)
B12 B7 Ir3 111.13(14)
B11 B7 Ir3 110.51(13)
B8 B7 Ir3 62.16(10)
C2 B7 H7 121.9
B12 B7 H7 119.6
B11 B7 H7 122.2
B8 B7 H7 122.7
Ir3 B7 H7 119.7
B12 B8 B9 59.10(14)
B12 B8 B7 58.76(13)
B9 B8 B7 108.14(16)
B12 B8 B4 107.39(16)
B9 B8 B4 57.93(13)
B7 B8 B4 114.59(16)
B12 B8 Ir3 115.07(14)
B9 B8 Ir3 115.14(14)
B7 B8 Ir3 66.24(10)
B4 B8 Ir3 66.96(10)
B12 B8 H8 119.1
B9 B8 H8 123.2
B7 B8 H8 116.2
B4 B8 H8 123.5
Ir3 B8 H8 114.2
B12 B9 B10 59.89(14)
B12 B9 B4 112.87(17)
B10 B9 B4 109.09(16)
B12 B9 B5 108.86(17)
B10 B9 B5 59.04(13)
B4 B9 B5 60.66(13)
B12 B9 B8 60.24(14)
B10 B9 B8 107.15(17)
B4 B9 B8 63.44(13)
B5 B9 B8 109.48(16)
B12 B9 H9 120.0
B10 B9 H9 122.0
B4 B9 H9 119.1
B5 B9 H9 121.2
B8 B9 H9 121.8
B11 B10 B5 113.96(17)
B11 B10 B12 61.05(14)
B5 B10 B12 110.48(17)
B11 B10 B9 110.90(17)
B5 B10 B9 60.90(14)
B12 B10 B9 60.00(14)
B11 B10 B6 60.24(13)
B5 B10 B6 60.48(13)
B12 B10 B6 104.34(16)
B9 B10 B6 104.62(16)
B11 B10 H10 121.3
B5 B10 H10 115.5
B12 B10 H10 123.5
B9 B10 H10 119.6
B6 B10 H10 125.9
C2 B11 B10 114.79(17)
C2 B11 B12 107.62(17)
B10 B11 B12 59.98(14)
C2 B11 B6 60.88(13)
B10 B11 B6 63.01(13)
B12 B11 B6 105.58(16)
C2 B11 B7 56.58(12)
B10 B11 B7 109.10(17)
B12 B11 B7 59.90(13)
B6 B11 B7 102.27(15)
C2 B11 H11 113.9
B10 B11 H11 120.0
B12 B11 H11 130.2
B6 B11 H11 118.0
B7 B11 H11 126.3
B10 B12 B9 60.11(14)
B10 B12 B11 58.96(13)
B9 B12 B11 109.27(17)
B10 B12 B8 107.65(17)
B9 B12 B8 60.66(14)
B11 B12 B8 109.95(16)
B10 B12 B7 109.24(16)
B9 B12 B7 113.00(17)
B11 B12 B7 61.08(13)
B8 B12 B7 63.12(13)
B10 B12 H12 122.9
B9 B12 H12 120.6
B11 B12 H12 120.7
B8 B12 H12 121.0
B7 B12 H12 118.0
C14 C13 C18 118.28(19)
C14 C13 C1 120.77(18)
C18 C13 C1 120.91(18)
C15 C14 C13 120.79(19)
C15 C14 H14A 119.6
C13 C14 H14A 119.6
C14 C15 C16 121.4(2)
C14 C15 H15A 119.3
C16 C15 H15A 119.3
C15 C16 C17 117.75(19)
C15 C16 C19 120.9(2)
C17 C16 C19 121.3(2)
C18 C17 C16 121.3(2)
C18 C17 H17A 119.4
C16 C17 H17A 119.4
C17 C18 C13 120.5(2)
C17 C18 H18A 119.8
C13 C18 H18A 119.8
C16 C19 H19A 109.5
C16 C19 H19B 109.5
H19A C19 H19B 109.5
C16 C19 H19C 109.5
H19A C19 H19C 109.5
H19B C19 H19C 109.5
C25 C20 C21 117.78(19)
C25 C20 C2 119.86(18)
C21 C20 C2 122.00(18)
C22 C21 C20 120.84(19)
C22 C21 H21A 119.6
C20 C21 H21A 119.6
C21 C22 C23 121.6(2)
C21 C22 H22A 119.2
C23 C22 H22A 119.2
C24 C23 C22 117.35(19)
C24 C23 C26 121.8(2)
C22 C23 C26 120.85(19)
C23 C24 C25 121.4(2)
C23 C24 H24A 119.3
C25 C24 H24A 119.3
C24 C25 C20 120.89(19)
C24 C25 H25A 119.6
C20 C25 H25A 119.6
C23 C26 H26A 109.5
C23 C26 H26B 109.5
H26A C26 H26B 109.5
C23 C26 H26C 109.5
H26A C26 H26C 109.5
H26B C26 H26C 109.5
C02 C01 C08 123.18(19)
C02 C01 Ir3 70.09(12)
C08 C01 Ir3 100.33(13)
C02 C01 H01 114.5
C08 C01 H01 118.3
Ir3 C01 H01 118.9
C01 C02 C03 120.88(19)
C01 C02 Ir3 71.52(12)
C03 C02 Ir3 73.43(12)
C01 C02 H02 118.2
C03 C02 H02 117.8
Ir3 C02 H02 109.8
C02 C03 C04 124.52(18)
C02 C03 Ir3 68.26(12)
C04 C03 Ir3 114.26(14)
C02 C03 H03 117.2
C04 C03 H03 111.9
Ir3 C03 H03 112.8
C03 C04 C05 112.95(18)
C03 C04 H04A 109.0
C05 C04 H04A 109.0
C03 C04 H04B 109.0
C05 C04 H04B 109.0
H04A C04 H04B 107.8
C06 C05 C04 117.52(18)
C06 C05 H05A 107.9
C04 C05 H05A 107.9
C06 C05 H05B 107.9
C04 C05 H05B 107.9
H05A C05 H05B 107.2
C07 C06 C05 116.57(19)
C07 C06 H06A 108.1
C05 C06 H06A 108.1
C07 C06 H06B 108.1
C05 C06 H06B 108.1
H06A C06 H06B 107.3
C06 C07 C08 116.64(18)
C06 C07 H07A 108.1
C08 C07 H07A 108.1
C06 C07 H07B 108.1
C08 C07 H07B 108.1
H07A C07 H07B 107.3
C01 C08 C07 113.55(18)
C01 C08 H08A 108.9
C07 C08 H08A 108.9
C01 C08 H08B 108.9
C07 C08 H08B 108.9
H08A C08 H08B 107.7

loop_
_geom_bond_atom_site_label_1
_geom_bond_atom_site_label_2
_geom_bond_distance
Ir3 B8 2.125(2)
Ir3 C1 2.140(2)
Ir3 C02 2.145(2)
Ir3 C01 2.163(2)
Ir3 C2 2.1676(19)
Ir3 B7 2.199(2)
Ir3 C03 2.213(2)
Ir3 B4 2.222(2)
C1 C13 1.489(3)
C1 B5 1.618(3)
C1 B4 1.643(3)
C1 B6 1.733(3)
C2 C20 1.495(3)
C2 B11 1.635(3)
C2 B7 1.649(3)
C2 B6 1.756(3)
B4 B9 1.787(3)
B4 B5 1.805(3)
B4 B8 1.886(3)
B4 H4 1.0101
B5 B10 1.755(3)
B5 B9 1.789(3)
B5 B6 1.826(3)
B5 H5 1.0765
B6 B11 1.818(3)
B6 B10 1.866(3)
B6 H6 1.1182
B7 B12 1.805(3)
B7 B11 1.826(3)
B7 B8 1.883(3)
B7 H7 1.0693
B8 B12 1.793(4)
B8 B9 1.800(3)
B8 H8 1.1090
B9 B12 1.772(4)
B9 B10 1.774(4)
B9 H9 1.1186
B10 B11 1.752(3)
B10 B12 1.770(3)
B10 H10 1.1192
B11 B12 1.789(3)
B11 H11 1.1232
B12 H12 1.0963
C13 C14 1.389(3)
C13 C18 1.401(3)
C14 C15 1.387(3)
C14 H14A 0.9500
C15 C16 1.388(3)
C15 H15A 0.9500
C16 C17 1.398(3)
C16 C19 1.509(3)
C17 C18 1.385(3)
C17 H17A 0.9500
C18 H18A 0.9500
C19 H19A 0.9800
C19 H19B 0.9800
C19 H19C 0.9800
C20 C25 1.396(3)
C20 C21 1.399(3)
C21 C22 1.390(3)
C21 H21A 0.9500
C22 C23 1.395(3)
C22 H22A 0.9500
C23 C24 1.394(3)
C23 C26 1.500(3)
C24 C25 1.394(3)
C24 H24A 0.9500
C25 H25A 0.9500
C26 H26A 0.9800
C26 H26B 0.9800
C26 H26C 0.9800
C01 C02 1.416(3)
C01 C08 1.511(3)
C01 H01 0.9790
C02 C03 1.431(3)
C02 H02 1.0519
C03 C04 1.536(3)
C03 H03 1.0141
C04 C05 1.538(3)
C04 H04A 0.9900
C04 H04B 0.9900
C05 C06 1.528(3)
C05 H05A 0.9900
C05 H05B 0.9900
C06 C07 1.527(3)
C06 H06A 0.9900
C06 H06B 0.9900
C07 C08 1.547(3)
C07 H07A 0.9900
C07 H07B 0.9900
C08 H08A 0.9900
C08 H08B 0.9900
